data_4023171
loop_
_publ_author_name
'Akemi Ryoda'
'Nana Yajima'
'Toyokazu Haga'
'Takuya Kumamoto'
'Waka Nakanishi'
'Masatoshi Kawahata'
'Kentaro Yamaguchi'
'Tsutomu Ishikawa'

_publ_contact_author_address
;Graduate School of Pharmaceutical Sciences
Chiba University
1-33 Yayoi-cho
Inage-ku
Chiba-shi
Chiba 263-8522
Japan
;
_publ_contact_author_email benti@p.chiba-u.ac.jp
_publ_contact_author_fax 81(43)2902910
_publ_contact_author_name 'Professor Tsutomu Ishikawa'
_publ_contact_author_phone 81(43)2902910
_publ_section_title
;
 Optical Resolution of (\+-)-1,2-Bis(2-methylphenyl)ethylene-1,2-diamine
 as a Chiral Framework for 2-Iminoimidazolidine with 2-Methylphenyl
 Pendant and the Guanidine-Catalyzed Asymmetric Michael Reaction
 of tert-Butyl Diphenyliminoacetate and Ethyl Acrylate
;
_journal_name_full 'Journal of Organic Chemistry'
_journal_page_first 133
_journal_page_last 141
_journal_paper_doi 10.1021/jo701923z
_journal_volume 73
_journal_year 2008
_chemical_absolute_configuration rm
_chemical_formula_moiety 'C28 H33 N3 O'
_chemical_formula_sum 'C28 H33 N3 O'
_chemical_formula_weight 427.57
_chemical_name_systematic
; 
 ? 
;
_space_group_IT_number 19
_symmetry_cell_setting orthorhombic
_symmetry_space_group_name_Hall 'P 2ac 2ab'
_symmetry_space_group_name_H-M 'P 21 21 21'
_atom_sites_solution_hydrogens geom
_atom_sites_solution_primary direct
_atom_sites_solution_secondary difmap
_audit_creation_method SHELXL-97
_cell_angle_alpha 90.00
_cell_angle_beta 90.00
_cell_angle_gamma 90.00
_cell_formula_units_Z 4
_cell_length_a 8.1113(12)
_cell_length_b 14.058(2)
_cell_length_c 21.632(3)
_cell_measurement_reflns_used 2530
_cell_measurement_temperature 173
_cell_measurement_theta_max 20.85
_cell_measurement_theta_min 2.38
_cell_volume 2466.7(7)
_computing_cell_refinement SMART
_computing_data_collection 'SMART (Bruker, 1988)'
_computing_data_reduction 'SAINT (Bruker, 1998)'
_computing_molecular_graphics 'ORTEP-3 for Windows (Farrugia, 1997)'
_computing_publication_material SHELXL-97
_computing_structure_refinement 'SHELXL-97 (Sheldrick, 1997)'
_computing_structure_solution 'SHELXS-97 (Sheldrick, 1990)'
_diffrn_ambient_temperature 173
_diffrn_detector_area_resol_mean 8.333
_diffrn_measured_fraction_theta_full 0.999
_diffrn_measured_fraction_theta_max 0.999
_diffrn_measurement_method '\f and \w scans'
_diffrn_radiation_monochromator graphite
_diffrn_radiation_source 'fine-focus sealed tube'
_diffrn_radiation_type MoK\a
_diffrn_radiation_wavelength 0.71073
_diffrn_reflns_av_R_equivalents 0.0361
_diffrn_reflns_av_sigmaI/netI 0.0449
_diffrn_reflns_limit_h_max 9
_diffrn_reflns_limit_h_min -9
_diffrn_reflns_limit_k_max 16
_diffrn_reflns_limit_k_min -13
_diffrn_reflns_limit_l_max 25
_diffrn_reflns_limit_l_min -21
_diffrn_reflns_number 11262
_diffrn_reflns_theta_full 24.70
_diffrn_reflns_theta_max 24.70
_diffrn_reflns_theta_min 1.73
_diffrn_standards_decay_% 0
_diffrn_standards_number 0
_exptl_absorpt_coefficient_mu 0.070
_exptl_absorpt_correction_T_max 0.9895
_exptl_absorpt_correction_T_min 0.9724
_exptl_absorpt_correction_type empirical
_exptl_absorpt_process_details 'SADABS Sheldrick 1996'
_exptl_crystal_colour colourless
_exptl_crystal_density_diffrn 1.151
_exptl_crystal_density_method 'not measured'
_exptl_crystal_description cubic
_exptl_crystal_F_000 920
_exptl_crystal_size_max 0.40
_exptl_crystal_size_mid 0.23
_exptl_crystal_size_min 0.15
_refine_diff_density_max 0.371
_refine_diff_density_min -0.213
_refine_diff_density_rms 0.044
_refine_ls_abs_structure_details 'Flack H D (1983), Acta Cryst. A39, 876-881'
_refine_ls_abs_structure_Flack 1(2)
_refine_ls_extinction_method none
_refine_ls_goodness_of_fit_ref 1.035
_refine_ls_hydrogen_treatment mixed
_refine_ls_matrix_type full
_refine_ls_number_parameters 297
_refine_ls_number_reflns 4205
_refine_ls_number_restraints 0
_refine_ls_restrained_S_all 1.035
_refine_ls_R_factor_all 0.0714
_refine_ls_R_factor_gt 0.0537
_refine_ls_shift/su_max 0.000
_refine_ls_shift/su_mean 0.000
_refine_ls_structure_factor_coef Fsqd
_refine_ls_weighting_details 'calc w=1/[\s^2^(Fo^2^)+(0.0873P)^2^+0.2324P] where P=(Fo^2^+2Fc^2^)/3'
_refine_ls_weighting_scheme calc
_refine_ls_wR_factor_gt 0.1368
_refine_ls_wR_factor_ref 0.1521
_reflns_number_gt 3254
_reflns_number_total 4205
_reflns_threshold_expression I>2\s(I)
_cod_data_source_file jo701923z-File002.cif
_cod_data_source_block szwn014p212121
_cod_depositor_comments
;
The following automatic conversions were performed:
'_symmetry_cell_setting' value 'Orthorhombic' changed to 'orthorhombic'
according to '/home/saulius/struct/CIF-dictionaries/cif_core.dic'
dictionary named 'cif_core.dic' version 2.4.1 from 2010-06-29.

Automatic conversion script
Id: cif_fix_enum 1527 2010-12-29 10:47:43Z saulius 
;
_cod_database_code 4023171

loop_
_symmetry_equiv_pos_as_xyz
'x, y, z'
'-x+1/2, -y, z+1/2'
'x+1/2, -y+1/2, -z'
'-x, y+1/2, -z+1/2'

loop_
_atom_site_label
_atom_site_type_symbol
_atom_site_fract_x
_atom_site_fract_y
_atom_site_fract_z
_atom_site_U_iso_or_equiv
_atom_site_adp_type
_atom_site_occupancy
_atom_site_symmetry_multiplicity
_atom_site_calc_flag
_atom_site_refinement_flags
_atom_site_disorder_assembly
_atom_site_disorder_group
N1 N 0.0260(3) 0.08068(16) 0.17189(9) 0.0359(5) Uani 1 1 d . . .
O1 O 0.2610(3) 0.26105(16) -0.06169(8) 0.0488(6) Uani 1 1 d . . .
H29 H 0.347(5) 0.293(2) -0.0590(15) 0.056(10) Uiso 1 1 d . . .
N3 N 0.0696(3) 0.14638(15) 0.07366(9) 0.0343(5) Uani 1 1 d . . .
N2 N 0.2878(3) 0.08091(16) 0.13729(9) 0.0365(5) Uani 1 1 d . . .
C20 C 0.0820(4) 0.0918(2) -0.03339(12) 0.0446(7) Uani 1 1 d . . .
H20A H -0.0199 0.1254 -0.0460 0.053 Uiso 1 1 calc R . .
H20B H 0.1546 0.0876 -0.0701 0.053 Uiso 1 1 calc R . .
C3 C 0.2916(3) 0.0397(2) 0.19947(11) 0.0379(6) Uani 1 1 d . . .
H3 H 0.3188 0.0909 0.2299 0.045 Uiso 1 1 calc R . .
C6 C 0.0585(3) 0.0070(2) 0.27592(11) 0.0392(6) Uani 1 1 d . . .
C1 C 0.1263(3) 0.10680(17) 0.12301(11) 0.0316(6) Uani 1 1 d . . .
C18 C 0.1691(3) 0.15001(19) 0.01677(11) 0.0358(6) Uani 1 1 d . . .
H18 H 0.2804 0.1222 0.0250 0.043 Uiso 1 1 calc R . .
C19 C 0.1878(3) 0.2530(2) -0.00270(12) 0.0379(6) Uani 1 1 d . . .
H19A H 0.0779 0.2837 -0.0034 0.045 Uiso 1 1 calc R . .
H19B H 0.2566 0.2870 0.0280 0.045 Uiso 1 1 calc R . .
C7 C 0.0608(4) -0.0765(2) 0.31070(14) 0.0524(8) Uani 1 1 d . . .
C5 C 0.4267(4) 0.1439(2) 0.12329(14) 0.0512(8) Uani 1 1 d . . .
H5A H 0.5017 0.1120 0.0944 0.061 Uiso 1 1 calc R . .
H5B H 0.4859 0.1590 0.1615 0.061 Uiso 1 1 calc R . .
H5C H 0.3856 0.2027 0.1045 0.061 Uiso 1 1 calc R . .
C4 C -0.1493(3) 0.0650(3) 0.16204(15) 0.0554(9) Uani 1 1 d . . .
H4A H -0.1650 0.0080 0.1367 0.066 Uiso 1 1 calc R . .
H4B H -0.1968 0.1202 0.1408 0.066 Uiso 1 1 calc R . .
H4C H -0.2041 0.0564 0.2020 0.066 Uiso 1 1 calc R . .
C13 C 0.5169(4) -0.0454(3) 0.2593(2) 0.0771(13) Uani 1 1 d . . .
C2 C 0.1125(3) 0.00931(19) 0.20891(11) 0.0342(6) Uani 1 1 d . . .
H2 H 0.0954 -0.0549 0.1901 0.041 Uiso 1 1 calc R . .
C12 C 0.4172(4) -0.0393(2) 0.20553(14) 0.0514(8) Uani 1 1 d . . .
C21 C 0.0385(4) -0.0062(2) -0.01269(15) 0.0559(8) Uani 1 1 d . . .
C28 C 0.5120(5) 0.0254(4) 0.31067(19) 0.0989(17) Uani 1 1 d . . .
H28A H 0.4001 0.0284 0.3277 0.119 Uiso 1 1 calc R . .
H28B H 0.5434 0.0882 0.2948 0.119 Uiso 1 1 calc R . .
H28C H 0.5892 0.0062 0.3432 0.119 Uiso 1 1 calc R . .
C10 C -0.0395(5) 0.0923(4) 0.36565(17) 0.0864(13) Uani 1 1 d . . .
H10 H -0.0747 0.1501 0.3843 0.104 Uiso 1 1 calc R . .
C11 C 0.0084(4) 0.0922(3) 0.30320(13) 0.0575(9) Uani 1 1 d . . .
H11 H 0.0066 0.1494 0.2798 0.069 Uiso 1 1 calc R . .
C9 C -0.0363(5) 0.0115(5) 0.39966(17) 0.0935(16) Uani 1 1 d . . .
H9 H -0.0683 0.0126 0.4419 0.112 Uiso 1 1 calc R . .
C8 C 0.0124(5) -0.0700(4) 0.37330(17) 0.0795(13) Uani 1 1 d . . .
H8 H 0.0144 -0.1261 0.3978 0.095 Uiso 1 1 calc R . .
C25 C -0.1656(8) -0.1135(4) 0.0303(3) 0.1168(19) Uani 1 1 d . . .
H25 H -0.2762 -0.1250 0.0427 0.140 Uiso 1 1 calc R . .
C26 C -0.1224(5) -0.0272(3) 0.0077(2) 0.0832(12) Uani 1 1 d . . .
H26 H -0.2040 0.0212 0.0056 0.100 Uiso 1 1 calc R . .
C17 C 0.4274(5) -0.1066(3) 0.15953(19) 0.0773(11) Uani 1 1 d . . .
H17 H 0.3594 -0.1006 0.1240 0.093 Uiso 1 1 calc R . .
C23 C 0.1078(10) -0.1640(3) 0.0209(3) 0.133(2) Uani 1 1 d . . .
H23 H 0.1891 -0.2117 0.0273 0.159 Uiso 1 1 calc R . .
C15 C 0.6330(8) -0.1913(4) 0.2150(4) 0.140(3) Uani 1 1 d . . .
H15 H 0.7066 -0.2436 0.2183 0.168 Uiso 1 1 calc R . .
C24 C -0.0530(9) -0.1827(4) 0.0351(4) 0.137(3) Uani 1 1 d . . .
H24 H -0.0849 -0.2445 0.0483 0.164 Uiso 1 1 calc R . .
C14 C 0.6266(5) -0.1241(5) 0.2623(3) 0.121(2) Uani 1 1 d . . .
H14 H 0.6969 -0.1309 0.2972 0.145 Uiso 1 1 calc R . .
C22 C 0.1545(6) -0.0751(3) -0.0030(3) 0.1069(17) Uani 1 1 d . . .
H22 H 0.2669 -0.0629 -0.0125 0.128 Uiso 1 1 calc R . .
C27 C 0.1125(5) -0.1705(2) 0.28429(19) 0.0784(12) Uani 1 1 d . . .
H27C H 0.0856 -0.2213 0.3136 0.094 Uiso 1 1 calc R . .
H27B H 0.2316 -0.1700 0.2767 0.094 Uiso 1 1 calc R . .
H27A H 0.0540 -0.1817 0.2453 0.094 Uiso 1 1 calc R . .
C16 C 0.5350(7) -0.1830(4) 0.1640(3) 0.118(2) Uani 1 1 d . . .
H16 H 0.5404 -0.2291 0.1319 0.141 Uiso 1 1 calc R . .

loop_
_atom_site_aniso_label
_atom_site_aniso_U_11
_atom_site_aniso_U_22
_atom_site_aniso_U_33
_atom_site_aniso_U_23
_atom_site_aniso_U_13
_atom_site_aniso_U_12
N1 0.0285(12) 0.0450(13) 0.0340(11) 0.0160(10) 0.0003(9) 0.0017(10)
O1 0.0448(13) 0.0715(15) 0.0302(10) 0.0110(9) 0.0015(9) -0.0181(12)
N3 0.0321(12) 0.0397(12) 0.0309(11) 0.0108(9) 0.0005(9) -0.0006(10)
N2 0.0290(11) 0.0446(13) 0.0359(11) 0.0146(10) 0.0015(9) 0.0015(10)
C20 0.0487(17) 0.0478(17) 0.0372(15) -0.0002(12) -0.0005(13) 0.0030(14)
C3 0.0350(14) 0.0469(16) 0.0318(13) 0.0129(12) -0.0014(12) 0.0028(12)
C6 0.0310(14) 0.0532(17) 0.0332(14) 0.0105(12) -0.0019(11) -0.0060(13)
C1 0.0331(14) 0.0322(13) 0.0294(13) 0.0048(10) 0.0027(11) -0.0001(11)
C18 0.0360(15) 0.0437(16) 0.0277(13) 0.0055(11) 0.0013(11) 0.0026(12)
C19 0.0353(14) 0.0477(15) 0.0305(13) 0.0099(11) 0.0017(11) -0.0009(13)
C7 0.0355(16) 0.071(2) 0.0508(17) 0.0321(16) -0.0071(13) -0.0086(15)
C5 0.0326(14) 0.074(2) 0.0466(17) 0.0236(15) -0.0048(13) -0.0063(15)
C4 0.0337(16) 0.078(2) 0.0543(17) 0.0321(16) -0.0027(13) -0.0056(16)
C13 0.0328(17) 0.097(3) 0.102(3) 0.070(3) -0.0065(18) -0.0082(18)
C2 0.0334(13) 0.0377(14) 0.0316(13) 0.0078(11) -0.0032(12) -0.0011(12)
C12 0.0351(15) 0.0592(19) 0.0599(19) 0.0307(16) 0.0074(14) 0.0086(14)
C21 0.061(2) 0.0468(18) 0.0603(19) 0.0019(15) -0.0084(16) -0.0049(17)
C28 0.066(2) 0.159(5) 0.072(3) 0.049(3) -0.040(2) -0.036(3)
C10 0.072(3) 0.136(4) 0.052(2) -0.024(3) 0.010(2) 0.010(3)
C11 0.0560(19) 0.074(2) 0.0431(17) -0.0034(16) 0.0025(15) 0.0024(17)
C9 0.071(3) 0.176(5) 0.0341(19) 0.014(3) 0.0111(19) 0.002(3)
C8 0.052(2) 0.139(4) 0.048(2) 0.048(2) -0.0042(18) -0.014(2)
C25 0.101(4) 0.076(3) 0.173(5) 0.031(3) -0.015(4) -0.033(3)
C26 0.064(2) 0.057(2) 0.128(4) 0.010(2) -0.013(2) -0.016(2)
C17 0.081(3) 0.064(2) 0.087(3) 0.018(2) 0.030(2) 0.029(2)
C23 0.144(6) 0.054(3) 0.200(6) 0.015(3) -0.010(5) 0.033(3)
C15 0.089(4) 0.091(4) 0.239(8) 0.091(5) 0.061(5) 0.047(4)
C24 0.111(5) 0.064(3) 0.236(7) 0.051(4) -0.052(5) -0.030(3)
C14 0.037(2) 0.139(5) 0.186(6) 0.126(5) -0.007(3) 0.006(3)
C22 0.087(3) 0.047(2) 0.186(5) 0.001(3) 0.024(3) 0.016(2)
C27 0.078(3) 0.057(2) 0.100(3) 0.043(2) 0.002(2) -0.005(2)
C16 0.116(4) 0.081(3) 0.156(5) 0.040(3) 0.057(4) 0.048(3)

loop_
_atom_type_symbol
_atom_type_description
_atom_type_scat_dispersion_real
_atom_type_scat_dispersion_imag
_atom_type_scat_source
C C 0.0033 0.0016 'International Tables Vol C Tables 4.2.6.8 and 6.1.1.4'
H H 0.0000 0.0000 'International Tables Vol C Tables 4.2.6.8 and 6.1.1.4'
N N 0.0061 0.0033 'International Tables Vol C Tables 4.2.6.8 and 6.1.1.4'
O O 0.0106 0.0060 'International Tables Vol C Tables 4.2.6.8 and 6.1.1.4'

loop_
_geom_angle_atom_site_label_1
_geom_angle_atom_site_label_2
_geom_angle_atom_site_label_3
_geom_angle
_geom_angle_site_symmetry_1
_geom_angle_site_symmetry_3
_geom_angle_publ_flag
C1 N1 C2 108.6(2) . . ?
C1 N1 C4 120.2(2) . . ?
C2 N1 C4 116.4(2) . . ?
C19 O1 H29 109(2) . . ?
C1 N3 C18 120.8(2) . . ?
C1 N2 C5 121.3(2) . . ?
C1 N2 C3 109.1(2) . . ?
C5 N2 C3 114.4(2) . . ?
C21 C20 C18 112.9(2) . . ?
C21 C20 H20A 109.0 . . ?
C18 C20 H20A 109.0 . . ?
C21 C20 H20B 109.0 . . ?
C18 C20 H20B 109.0 . . ?
H20A C20 H20B 107.8 . . ?
N2 C3 C12 112.6(2) . . ?
N2 C3 C2 102.29(19) . . ?
C12 C3 C2 115.1(2) . . ?
N2 C3 H3 108.9 . . ?
C12 C3 H3 108.9 . . ?
C2 C3 H3 108.9 . . ?
C7 C6 C11 119.9(3) . . ?
C7 C6 C2 122.0(3) . . ?
C11 C6 C2 118.1(2) . . ?
N3 C1 N1 122.5(2) . . ?
N3 C1 N2 129.2(2) . . ?
N1 C1 N2 108.3(2) . . ?
N3 C18 C19 108.7(2) . . ?
N3 C18 C20 108.7(2) . . ?
C19 C18 C20 111.1(2) . . ?
N3 C18 H18 109.5 . . ?
C19 C18 H18 109.5 . . ?
C20 C18 H18 109.5 . . ?
O1 C19 C18 111.7(2) . . ?
O1 C19 H19A 109.3 . . ?
C18 C19 H19A 109.3 . . ?
O1 C19 H19B 109.3 . . ?
C18 C19 H19B 109.3 . . ?
H19A C19 H19B 107.9 . . ?
C6 C7 C8 117.3(4) . . ?
C6 C7 C27 122.7(3) . . ?
C8 C7 C27 120.0(3) . . ?
N2 C5 H5A 109.5 . . ?
N2 C5 H5B 109.5 . . ?
H5A C5 H5B 109.5 . . ?
N2 C5 H5C 109.5 . . ?
H5A C5 H5C 109.5 . . ?
H5B C5 H5C 109.5 . . ?
N1 C4 H4A 109.5 . . ?
N1 C4 H4B 109.5 . . ?
H4A C4 H4B 109.5 . . ?
N1 C4 H4C 109.5 . . ?
H4A C4 H4C 109.5 . . ?
H4B C4 H4C 109.5 . . ?
C12 C13 C14 116.3(5) . . ?
C12 C13 C28 123.7(3) . . ?
C14 C13 C28 120.1(4) . . ?
N1 C2 C6 113.6(2) . . ?
N1 C2 C3 101.04(19) . . ?
C6 C2 C3 114.1(2) . . ?
N1 C2 H2 109.3 . . ?
C6 C2 H2 109.3 . . ?
C3 C2 H2 109.3 . . ?
C17 C12 C13 121.1(3) . . ?
C17 C12 C3 118.9(3) . . ?
C13 C12 C3 120.0(3) . . ?
C22 C21 C26 116.1(4) . . ?
C22 C21 C20 122.6(3) . . ?
C26 C21 C20 120.5(3) . . ?
C13 C28 H28A 109.5 . . ?
C13 C28 H28B 109.5 . . ?
H28A C28 H28B 109.5 . . ?
C13 C28 H28C 109.5 . . ?
H28A C28 H28C 109.5 . . ?
H28B C28 H28C 109.5 . . ?
C9 C10 C11 121.1(4) . . ?
C9 C10 H10 119.5 . . ?
C11 C10 H10 119.5 . . ?
C6 C11 C10 119.2(4) . . ?
C6 C11 H11 120.4 . . ?
C10 C11 H11 120.4 . . ?
C10 C9 C8 119.5(3) . . ?
C10 C9 H9 120.2 . . ?
C8 C9 H9 120.2 . . ?
C9 C8 C7 123.0(4) . . ?
C9 C8 H8 118.5 . . ?
C7 C8 H8 118.5 . . ?
C24 C25 C26 120.2(5) . . ?
C24 C25 H25 119.9 . . ?
C26 C25 H25 119.9 . . ?
C25 C26 C21 122.7(5) . . ?
C25 C26 H26 118.6 . . ?
C21 C26 H26 118.6 . . ?
C12 C17 C16 121.3(5) . . ?
C12 C17 H17 119.3 . . ?
C16 C17 H17 119.3 . . ?
C24 C23 C22 120.7(5) . . ?
C24 C23 H23 119.6 . . ?
C22 C23 H23 119.6 . . ?
C14 C15 C16 121.0(5) . . ?
C14 C15 H15 119.5 . . ?
C16 C15 H15 119.5 . . ?
C25 C24 C23 119.6(5) . . ?
C25 C24 H24 120.2 . . ?
C23 C24 H24 120.2 . . ?
C15 C14 C13 121.1(5) . . ?
C15 C14 H14 119.4 . . ?
C13 C14 H14 119.4 . . ?
C21 C22 C23 120.1(5) . . ?
C21 C22 H22 119.9 . . ?
C23 C22 H22 119.9 . . ?
C7 C27 H27C 109.5 . . ?
C7 C27 H27B 109.5 . . ?
H27C C27 H27B 109.5 . . ?
C7 C27 H27A 109.5 . . ?
H27C C27 H27A 109.5 . . ?
H27B C27 H27A 109.5 . . ?
C17 C16 C15 119.2(6) . . ?
C17 C16 H16 120.4 . . ?
C15 C16 H16 120.4 . . ?

loop_
_geom_bond_atom_site_label_1
_geom_bond_atom_site_label_2
_geom_bond_distance
_geom_bond_site_symmetry_2
_geom_bond_publ_flag
N1 C1 1.384(3) . ?
N1 C2 1.463(3) . ?
N1 C4 1.454(4) . ?
O1 C19 1.412(3) . ?
O1 H29 0.83(4) . ?
N3 C1 1.289(3) . ?
N3 C18 1.473(3) . ?
N2 C1 1.394(3) . ?
N2 C5 1.465(4) . ?
N2 C3 1.465(3) . ?
C20 C21 1.491(4) . ?
C20 C18 1.532(4) . ?
C20 H20A 0.9900 . ?
C20 H20B 0.9900 . ?
C3 C12 1.512(4) . ?
C3 C2 1.528(4) . ?
C3 H3 1.0000 . ?
C6 C7 1.394(4) . ?
C6 C11 1.396(4) . ?
C6 C2 1.515(3) . ?
C18 C19 1.516(4) . ?
C18 H18 1.0000 . ?
C19 H19A 0.9900 . ?
C19 H19B 0.9900 . ?
C7 C8 1.413(5) . ?
C7 C27 1.500(5) . ?
C5 H5A 0.9800 . ?
C5 H5B 0.9800 . ?
C5 H5C 0.9800 . ?
C4 H4A 0.9800 . ?
C4 H4B 0.9800 . ?
C4 H4C 0.9800 . ?
C13 C12 1.418(5) . ?
C13 C14 1.421(7) . ?
C13 C28 1.494(7) . ?
C2 H2 1.0000 . ?
C12 C17 1.376(5) . ?
C21 C22 1.368(5) . ?
C21 C26 1.409(5) . ?
C28 H28A 0.9800 . ?
C28 H28B 0.9800 . ?
C28 H28C 0.9800 . ?
C10 C9 1.354(7) . ?
C10 C11 1.406(5) . ?
C10 H10 0.9500 . ?
C11 H11 0.9500 . ?
C9 C8 1.340(7) . ?
C9 H9 0.9500 . ?
C8 H8 0.9500 . ?
C25 C24 1.339(8) . ?
C25 C26 1.354(6) . ?
C25 H25 0.9500 . ?
C26 H26 0.9500 . ?
C17 C16 1.388(6) . ?
C17 H17 0.9500 . ?
C23 C24 1.366(9) . ?
C23 C22 1.405(7) . ?
C23 H23 0.9500 . ?
C15 C14 1.393(9) . ?
C15 C16 1.365(9) . ?
C15 H15 0.9500 . ?
C24 H24 0.9500 . ?
C14 H14 0.9500 . ?
C22 H22 0.9500 . ?
C27 H27C 0.9800 . ?
C27 H27B 0.9800 . ?
C27 H27A 0.9800 . ?
C16 H16 0.9500 . ?

loop_
_geom_torsion_atom_site_label_1
_geom_torsion_atom_site_label_2
_geom_torsion_atom_site_label_3
_geom_torsion_atom_site_label_4
_geom_torsion
_geom_torsion_site_symmetry_1
_geom_torsion_site_symmetry_2
_geom_torsion_site_symmetry_3
_geom_torsion_site_symmetry_4
_geom_torsion_publ_flag
C1 N2 C3 C12 145.4(2) . . . . ?
C5 N2 C3 C12 -75.1(3) . . . . ?
C1 N2 C3 C2 21.3(3) . . . . ?
C5 N2 C3 C2 160.7(2) . . . . ?
C18 N3 C1 N1 -163.6(2) . . . . ?
C18 N3 C1 N2 14.9(4) . . . . ?
C2 N1 C1 N3 159.7(2) . . . . ?
C4 N1 C1 N3 22.1(4) . . . . ?
C2 N1 C1 N2 -19.0(3) . . . . ?
C4 N1 C1 N2 -156.7(3) . . . . ?
C5 N2 C1 N3 42.9(4) . . . . ?
C3 N2 C1 N3 179.0(3) . . . . ?
C5 N2 C1 N1 -138.5(2) . . . . ?
C3 N2 C1 N1 -2.4(3) . . . . ?
C1 N3 C18 C19 -123.0(3) . . . . ?
C1 N3 C18 C20 116.0(3) . . . . ?
C21 C20 C18 N3 -51.9(3) . . . . ?
C21 C20 C18 C19 -171.4(2) . . . . ?
N3 C18 C19 O1 -171.3(2) . . . . ?
C20 C18 C19 O1 -51.8(3) . . . . ?
C11 C6 C7 C8 -0.5(4) . . . . ?
C2 C6 C7 C8 178.2(3) . . . . ?
C11 C6 C7 C27 179.7(3) . . . . ?
C2 C6 C7 C27 -1.6(4) . . . . ?
C1 N1 C2 C6 153.8(2) . . . . ?
C4 N1 C2 C6 -66.8(3) . . . . ?
C1 N1 C2 C3 31.2(3) . . . . ?
C4 N1 C2 C3 170.6(2) . . . . ?
C7 C6 C2 N1 149.2(3) . . . . ?
C11 C6 C2 N1 -32.2(3) . . . . ?
C7 C6 C2 C3 -95.7(3) . . . . ?
C11 C6 C2 C3 83.0(3) . . . . ?
N2 C3 C2 N1 -30.7(3) . . . . ?
C12 C3 C2 N1 -153.1(2) . . . . ?
N2 C3 C2 C6 -152.9(2) . . . . ?
C12 C3 C2 C6 84.6(3) . . . . ?
C14 C13 C12 C17 0.3(5) . . . . ?
C28 C13 C12 C17 179.8(4) . . . . ?
C14 C13 C12 C3 177.4(3) . . . . ?
C28 C13 C12 C3 -3.0(5) . . . . ?
N2 C3 C12 C17 -44.6(4) . . . . ?
C2 C3 C12 C17 72.2(3) . . . . ?
N2 C3 C12 C13 138.2(3) . . . . ?
C2 C3 C12 C13 -105.0(3) . . . . ?
C18 C20 C21 C22 -70.6(4) . . . . ?
C18 C20 C21 C26 98.7(4) . . . . ?
C7 C6 C11 C10 -0.1(5) . . . . ?
C2 C6 C11 C10 -178.9(3) . . . . ?
C9 C10 C11 C6 0.6(6) . . . . ?
C11 C10 C9 C8 -0.4(7) . . . . ?
C10 C9 C8 C7 -0.3(7) . . . . ?
C6 C7 C8 C9 0.7(5) . . . . ?
C27 C7 C8 C9 -179.5(4) . . . . ?
C24 C25 C26 C21 1.3(9) . . . . ?
C22 C21 C26 C25 -6.2(7) . . . . ?
C20 C21 C26 C25 -176.1(4) . . . . ?
C13 C12 C17 C16 0.2(5) . . . . ?
C3 C12 C17 C16 -177.0(3) . . . . ?
C26 C25 C24 C23 4.2(10) . . . . ?
C22 C23 C24 C25 -4.8(11) . . . . ?
C16 C15 C14 C13 0.7(8) . . . . ?
C12 C13 C14 C15 -0.7(6) . . . . ?
C28 C13 C14 C15 179.8(4) . . . . ?
C26 C21 C22 C23 5.5(7) . . . . ?
C20 C21 C22 C23 175.2(5) . . . . ?
C24 C23 C22 C21 -0.3(10) . . . . ?
C12 C17 C16 C15 -0.2(7) . . . . ?
C14 C15 C16 C17 -0.2(8) . . . . ?

loop_
_cod_related_entry_id
_cod_related_entry_database
_cod_related_entry_code
1 ChemSpider 30658630
